data_7061085
loop_
_publ_author_name
'Gayathri, Parthasarathy'
'Nag, Probal'
'Anand, Neethu'
'Vennapusa, Sivaranjana Reddy'
'Pannipara, Mehboobali'
'Al-Sehemi, Abdullah G.'
'Moon, Dohyun'
'Anthony, Savarimuthu Philip'

_publ_section_title
;
 Molecular conformational twist-controlled wide fluorescence tuning and
 white light emission in a single fluorophore via halochromism
;
_journal_issue 47
_journal_name_full 'New Journal of Chemistry'
_journal_page_first 22450
_journal_page_last 22460
_journal_paper_doi 10.1039/D1NJ04911A
_journal_volume 45
_journal_year 2021
_chemical_formula_moiety 'C28 H19 N3, 2(F3 H C2 O2)'
_chemical_formula_sum 'C30 H21 F6 N3 O4'
_chemical_formula_weight 601.50
_space_group_crystal_system monoclinic
_space_group_IT_number 15
_space_group_name_Hall '-C 2yc'
_space_group_name_H-M_alt 'C 1 2/c 1'
_atom_sites_solution_hydrogens geom
_audit_creation_method SHELXL-2018/3
_audit_update_record
;
2021-09-09 deposited with the CCDC.	2021-11-08 downloaded from the CCDC.
;
_cell_angle_alpha 90
_cell_angle_beta 96.68(3)
_cell_angle_gamma 90
_cell_formula_units_Z 8
_cell_length_a 48.835(10)
_cell_length_b 6.9410(14)
_cell_length_c 15.982(3)
_cell_measurement_reflns_used 74974
_cell_measurement_temperature 220(2)
_cell_measurement_theta_max 33.548
_cell_measurement_theta_min 0.361
_cell_volume 5380.5(19)
_computing_cell_refinement '<i>HKL3000sm</i>(Otwinowski & Minor, 1997)'
_computing_data_collection '<i>PAL BL2D-SMDC Program</i>(Shin et.al, 2016)'
_computing_data_reduction '<i>HKL3000sm</i>(Otwinowski & Minor, 1997)'
_computing_molecular_graphics '<i>DIAMOND 4</i>(Putx&Brandenburg, 2014)'
_computing_publication_material '<i>publCIF</i>(Westrip, 2010)'
_computing_structure_refinement '<i>SHELXL-2018</i>(Sheldrick, 2018)'
_computing_structure_solution '<i>SHELXT-2018</i>(Sheldrick, 2018)'
_diffrn_ambient_temperature 220(2)
_diffrn_measured_fraction_theta_full 1.000
_diffrn_measured_fraction_theta_max 1.000
_diffrn_measurement_device_type 'Rayonix MX225HS CCD area detector'
_diffrn_measurement_method 'omega scan'
_diffrn_radiation_type synchrotron
_diffrn_radiation_wavelength 0.630
_diffrn_reflns_av_R_equivalents 0.0540
_diffrn_reflns_av_unetI/netI 0.0491
_diffrn_reflns_Laue_measured_fraction_full 1.000
_diffrn_reflns_Laue_measured_fraction_max 1.000
_diffrn_reflns_limit_h_max 66
_diffrn_reflns_limit_h_min -66
_diffrn_reflns_limit_k_max 9
_diffrn_reflns_limit_k_min -9
_diffrn_reflns_limit_l_max 21
_diffrn_reflns_limit_l_min -21
_diffrn_reflns_number 25561
_diffrn_reflns_point_group_measured_fraction_full 1.000
_diffrn_reflns_point_group_measured_fraction_max 1.000
_diffrn_reflns_theta_full 22.210
_diffrn_reflns_theta_max 25.499
_diffrn_reflns_theta_min 1.489
_diffrn_source 'PLSII 2D bending magnet'
_exptl_absorpt_coefficient_mu 0.096
_exptl_absorpt_correction_T_max 1.000
_exptl_absorpt_correction_T_min 0.933
_exptl_absorpt_correction_type empirical
_exptl_absorpt_process_details '<i>HKL3000sm Scalepack</i>(Otwinowski et.al,2003)'
_exptl_crystal_colour red
_exptl_crystal_density_diffrn 1.485
_exptl_crystal_description block
_exptl_crystal_F_000 2464
_exptl_crystal_size_max 0.065
_exptl_crystal_size_mid 0.059
_exptl_crystal_size_min 0.048
_refine_diff_density_max 0.652
_refine_diff_density_min -0.401
_refine_diff_density_rms 0.054
_refine_ls_extinction_method none
_refine_ls_goodness_of_fit_ref 0.991
_refine_ls_hydrogen_treatment constr
_refine_ls_matrix_type full
_refine_ls_number_parameters 390
_refine_ls_number_reflns 7185
_refine_ls_number_restraints 0
_refine_ls_restrained_S_all 0.991
_refine_ls_R_factor_all 0.0809
_refine_ls_R_factor_gt 0.0529
_refine_ls_shift/su_max 0.001
_refine_ls_shift/su_mean 0.000
_refine_ls_structure_factor_coef Fsqd
_refine_ls_weighting_details 'w=1/[\s^2^(Fo^2^)+(0.0853P)^2^] where P=(Fo^2^+2Fc^2^)/3'
_refine_ls_weighting_scheme calc
_refine_ls_wR_factor_gt 0.1410
_refine_ls_wR_factor_ref 0.1525
_reflns_Friedel_coverage 0.000
_reflns_number_gt 4610
_reflns_number_total 7185
_reflns_threshold_expression 'I > 2\s(I)'
_cod_data_source_file d1nj04911a2.cif
_cod_data_source_block SPA556
_cod_depositor_comments 'Adding full bibliography for 7061085.cif.'
_cod_original_cell_volume 5380.6(19)
_cod_original_sg_symbol_H-M 'C 2/c'
_cod_database_code 7061085
_shelx_shelxl_version_number 2018/3
_shelx_space_group_comment
;
The symmetry employed for this shelxl refinement is uniquely defined
by the following loop, which should always be used as a source of
symmetry information in preference to the above space-group names.
They are only intended as comments.
;
_shelx_estimated_absorpt_t_min 0.994
_shelx_estimated_absorpt_t_max 0.995

loop_
_space_group_symop_operation_xyz
'x, y, z'
'-x, y, -z+1/2'
'x+1/2, y+1/2, z'
'-x+1/2, y+1/2, -z+1/2'
'-x, -y, -z'
'x, -y, z-1/2'
'-x+1/2, -y+1/2, -z'
'x+1/2, -y+1/2, z-1/2'

loop_
_atom_site_label
_atom_site_type_symbol
_atom_site_fract_x
_atom_site_fract_y
_atom_site_fract_z
_atom_site_U_iso_or_equiv
_atom_site_adp_type
_atom_site_occupancy
_atom_site_site_symmetry_order
_atom_site_calc_flag
_atom_site_refinement_flags_posn
_atom_site_refinement_flags_adp
_atom_site_refinement_flags_occupancy
_atom_site_disorder_assembly
_atom_site_disorder_group
N1 N 0.57404(3) 0.6895(2) 0.49701(8) 0.0330(3) Uani 1 1 d . . . . .
N2 N 0.71819(3) 0.5826(3) 0.48819(10) 0.0523(5) Uani 1 1 d . . . . .
N3 N 0.77993(3) 0.6684(2) 0.81894(9) 0.0352(3) Uani 1 1 d . . . . .
C1 C 0.56712(3) 0.5612(3) 0.42761(9) 0.0319(4) Uani 1 1 d . . . . .
C2 C 0.57732(4) 0.3751(3) 0.42986(11) 0.0375(4) Uani 1 1 d . . . . .
H2 H 0.589128 0.332230 0.476824 0.045 Uiso 1 1 calc R U . . .
C3 C 0.57003(4) 0.2515(3) 0.36227(12) 0.0454(5) Uani 1 1 d . . . . .
H3A H 0.577128 0.125551 0.363351 0.055 Uiso 1 1 calc R U . . .
C4 C 0.55246(4) 0.3131(4) 0.29392(12) 0.0498(6) Uani 1 1 d . . . . .
H4 H 0.547451 0.228904 0.248655 0.060 Uiso 1 1 calc R U . . .
C5 C 0.54226(4) 0.4976(4) 0.29183(11) 0.0493(6) Uani 1 1 d . . . . .
H5 H 0.530233 0.538761 0.245052 0.059 Uiso 1 1 calc R U . . .
C6 C 0.54953(4) 0.6242(3) 0.35822(10) 0.0395(4) Uani 1 1 d . . . . .
H6 H 0.542638 0.750771 0.356222 0.047 Uiso 1 1 calc R U . . .
C7 C 0.55200(3) 0.7732(3) 0.53548(9) 0.0307(4) Uani 1 1 d . . . . .
C8 C 0.52910(3) 0.6640(3) 0.54881(10) 0.0371(4) Uani 1 1 d . . . . .
H8 H 0.528122 0.533818 0.532459 0.045 Uiso 1 1 calc R U . . .
C9 C 0.50770(4) 0.7460(3) 0.58611(11) 0.0449(5) Uani 1 1 d . . . . .
H9 H 0.492164 0.671577 0.594465 0.054 Uiso 1 1 calc R U . . .
C10 C 0.50906(4) 0.9357(3) 0.61099(12) 0.0487(5) Uani 1 1 d . . . . .
H10 H 0.494542 0.991019 0.636533 0.058 Uiso 1 1 calc R U . . .
C11 C 0.53181(4) 1.0443(3) 0.59824(12) 0.0467(5) Uani 1 1 d . . . . .
H11 H 0.532861 1.173487 0.615962 0.056 Uiso 1 1 calc R U . . .
C12 C 0.55320(4) 0.9652(3) 0.55957(11) 0.0385(4) Uani 1 1 d . . . . .
H12 H 0.568417 1.041401 0.549744 0.046 Uiso 1 1 calc R U . . .
C13 C 0.60132(3) 0.7016(2) 0.53532(10) 0.0292(3) Uani 1 1 d . . . . .
C14 C 0.62335(3) 0.6720(3) 0.48838(10) 0.0341(4) Uani 1 1 d . . . . .
H14 H 0.619803 0.649516 0.430127 0.041 Uiso 1 1 calc R U . . .
C15 C 0.65025(3) 0.6752(3) 0.52610(10) 0.0328(4) Uani 1 1 d . . . . .
H15 H 0.664726 0.654363 0.493213 0.039 Uiso 1 1 calc R U . . .
C16 C 0.65629(3) 0.7091(2) 0.61302(10) 0.0300(4) Uani 1 1 d . . . . .
C17 C 0.63385(3) 0.7453(3) 0.65837(10) 0.0327(4) Uani 1 1 d . . . . .
H17 H 0.637327 0.772778 0.716219 0.039 Uiso 1 1 calc R U . . .
C18 C 0.60701(3) 0.7421(3) 0.62137(10) 0.0316(4) Uani 1 1 d . . . . .
H18 H 0.592521 0.767020 0.653748 0.038 Uiso 1 1 calc R U . . .
C19 C 0.68322(3) 0.7028(2) 0.66107(9) 0.0303(4) Uani 1 1 d . . . . .
H19 H 0.683039 0.732117 0.718425 0.036 Uiso 1 1 calc R U . . .
C20 C 0.70866(3) 0.6631(2) 0.63998(9) 0.0289(3) Uani 1 1 d . . . . .
C21 C 0.71354(3) 0.6197(3) 0.55461(10) 0.0347(4) Uani 1 1 d . . . . .
C22 C 0.73338(3) 0.6616(2) 0.70269(9) 0.0277(3) Uani 1 1 d . . . . .
C23 C 0.75981(3) 0.6619(3) 0.67736(10) 0.0348(4) Uani 1 1 d . . . . .
H23 H 0.761992 0.658582 0.619709 0.042 Uiso 1 1 calc R U . . .
C24 C 0.78258(4) 0.6671(3) 0.73626(12) 0.0396(4) Uani 1 1 d . . . . .
H24 H 0.800269 0.669757 0.718527 0.048 Uiso 1 1 calc R U . . .
C25 C 0.75501(4) 0.6622(3) 0.84587(11) 0.0384(4) Uani 1 1 d . . . . .
H25 H 0.753568 0.659845 0.904005 0.046 Uiso 1 1 calc R U . . .
C26 C 0.73154(4) 0.6594(3) 0.78969(10) 0.0365(4) Uani 1 1 d . . . . .
H26 H 0.714157 0.655952 0.809506 0.044 Uiso 1 1 calc R U . . .
O1 O 0.79140(3) 0.5978(3) 1.03134(9) 0.0608(4) Uani 1 1 d . . . . .
O2 O 0.82206(2) 0.6785(2) 0.94419(7) 0.0406(3) Uani 1 1 d . . . . .
H2A H 0.808534 0.678214 0.907557 0.061 Uiso 1 1 calc R U . . .
F1 F 0.83438(3) 0.5367(2) 1.14985(8) 0.0796(5) Uani 1 1 d . . . . .
F2 F 0.83493(3) 0.8359(2) 1.12630(8) 0.0735(4) Uani 1 1 d . . . . .
F3 F 0.86208(2) 0.6496(2) 1.06972(7) 0.0719(5) Uani 1 1 d . . . . .
C27 C 0.81421(4) 0.6418(3) 1.01524(10) 0.0360(4) Uani 1 1 d . . . . .
C28 C 0.83679(4) 0.6630(3) 1.09031(10) 0.0413(4) Uani 1 1 d . . . . .
O3 O 0.84430(3) 0.7783(2) 0.77506(8) 0.0526(4) Uani 1 1 d . . . . .
O4 O 0.87001(2) 0.7252(2) 0.89882(7) 0.0409(3) Uani 1 1 d . . . . .
H4A H 0.855019 0.707602 0.917323 0.061 Uiso 1 1 calc R U . . .
F4 F 0.91438(2) 0.82355(19) 0.83561(7) 0.0532(3) Uani 1 1 d . . . . .
F5 F 0.89086(2) 0.92174(19) 0.72258(6) 0.0513(3) Uani 1 1 d . . . . .
F6 F 0.89839(3) 0.6196(2) 0.74174(9) 0.0701(4) Uani 1 1 d . . . . .
C29 C 0.86575(3) 0.7625(3) 0.81890(10) 0.0339(4) Uani 1 1 d . . . . .
C30 C 0.89290(4) 0.7828(3) 0.77969(11) 0.0398(4) Uani 1 1 d . . . . .

loop_
_atom_site_aniso_label
_atom_site_aniso_U_11
_atom_site_aniso_U_22
_atom_site_aniso_U_33
_atom_site_aniso_U_23
_atom_site_aniso_U_13
_atom_site_aniso_U_12
N1 0.0256(6) 0.0458(9) 0.0252(6) -0.0080(6) -0.0073(5) -0.0008(6)
N2 0.0416(9) 0.0840(14) 0.0303(8) -0.0072(9) -0.0003(6) -0.0045(9)
N3 0.0336(7) 0.0344(8) 0.0336(7) -0.0035(6) -0.0127(6) 0.0017(6)
C1 0.0260(7) 0.0467(11) 0.0212(7) -0.0037(7) -0.0047(6) -0.0057(7)
C2 0.0340(9) 0.0475(11) 0.0292(8) -0.0027(8) -0.0043(7) -0.0028(8)
C3 0.0436(10) 0.0497(12) 0.0431(10) -0.0139(9) 0.0053(8) -0.0084(9)
C4 0.0425(10) 0.0757(16) 0.0311(9) -0.0220(10) 0.0033(8) -0.0196(10)
C5 0.0333(9) 0.0887(18) 0.0230(8) -0.0032(10) -0.0082(7) -0.0102(10)
C6 0.0313(8) 0.0587(12) 0.0261(8) 0.0002(8) -0.0070(6) 0.0002(8)
C7 0.0273(7) 0.0411(10) 0.0213(7) -0.0004(7) -0.0073(6) 0.0014(7)
C8 0.0345(9) 0.0484(11) 0.0268(8) -0.0031(8) -0.0035(7) -0.0038(8)
C9 0.0308(8) 0.0728(15) 0.0295(8) -0.0029(9) -0.0024(7) -0.0052(9)
C10 0.0374(10) 0.0728(15) 0.0336(9) -0.0048(10) -0.0055(8) 0.0170(10)
C11 0.0506(11) 0.0460(12) 0.0404(10) -0.0026(9) -0.0076(8) 0.0150(9)
C12 0.0394(9) 0.0400(10) 0.0338(9) 0.0015(8) -0.0053(7) 0.0005(8)
C13 0.0266(7) 0.0356(9) 0.0230(7) -0.0009(7) -0.0078(6) -0.0027(6)
C14 0.0311(8) 0.0513(11) 0.0178(7) -0.0020(7) -0.0066(6) -0.0037(7)
C15 0.0279(8) 0.0468(11) 0.0220(7) -0.0027(7) -0.0038(6) -0.0021(7)
C16 0.0301(8) 0.0348(9) 0.0227(7) -0.0028(7) -0.0071(6) -0.0019(7)
C17 0.0335(8) 0.0430(10) 0.0191(7) -0.0050(7) -0.0078(6) 0.0016(7)
C18 0.0292(8) 0.0424(10) 0.0218(7) -0.0039(7) -0.0034(6) 0.0031(7)
C19 0.0300(8) 0.0386(10) 0.0202(7) -0.0028(7) -0.0063(6) -0.0019(7)
C20 0.0284(7) 0.0334(9) 0.0222(7) -0.0003(7) -0.0084(6) -0.0024(6)
C21 0.0278(8) 0.0453(11) 0.0285(8) 0.0003(8) -0.0076(6) -0.0027(7)
C22 0.0270(7) 0.0284(8) 0.0252(7) -0.0014(6) -0.0078(6) -0.0014(6)
C23 0.0305(8) 0.0459(11) 0.0260(7) -0.0027(7) -0.0048(6) -0.0010(7)
C24 0.0287(8) 0.0481(11) 0.0397(9) -0.0011(9) -0.0058(7) -0.0003(8)
C25 0.0403(9) 0.0464(11) 0.0256(8) -0.0015(8) -0.0086(7) 0.0009(8)
C26 0.0314(8) 0.0487(11) 0.0273(8) -0.0007(8) -0.0058(6) 0.0006(8)
O1 0.0389(7) 0.1011(13) 0.0415(7) 0.0140(8) 0.0010(6) -0.0188(8)
O2 0.0318(6) 0.0678(9) 0.0196(5) 0.0007(6) -0.0079(4) -0.0029(6)
F1 0.0837(9) 0.1046(12) 0.0443(7) 0.0389(8) -0.0194(6) -0.0261(9)
F2 0.0888(10) 0.0770(10) 0.0480(7) -0.0192(7) -0.0200(7) -0.0030(8)
F3 0.0366(6) 0.1400(14) 0.0358(6) 0.0038(8) -0.0093(5) 0.0010(7)
C27 0.0375(9) 0.0443(11) 0.0245(7) 0.0027(7) -0.0033(6) -0.0019(8)
C28 0.0425(10) 0.0581(13) 0.0219(7) 0.0054(8) -0.0026(7) -0.0040(9)
O3 0.0404(7) 0.0835(11) 0.0309(6) -0.0038(7) -0.0081(5) -0.0085(7)
O4 0.0334(6) 0.0631(9) 0.0256(6) 0.0020(6) 0.0007(5) -0.0035(6)
F4 0.0334(6) 0.0827(9) 0.0421(6) 0.0123(6) -0.0018(5) -0.0017(5)
F5 0.0527(7) 0.0696(8) 0.0312(5) 0.0100(5) 0.0037(5) -0.0034(6)
F6 0.0813(9) 0.0605(9) 0.0756(9) -0.0184(7) 0.0390(8) 0.0034(7)
C29 0.0347(8) 0.0408(10) 0.0252(7) -0.0066(7) -0.0014(6) -0.0027(7)
C30 0.0441(10) 0.0480(12) 0.0272(8) -0.0007(8) 0.0038(7) 0.0018(8)

loop_
_atom_type_symbol
_atom_type_description
_atom_type_scat_dispersion_real
_atom_type_scat_dispersion_imag
_atom_type_scat_source
C C 0.0021 0.0012 'International Tables Vol C Tables 4.2.6.8 and 6.1.1.4'
H H 0.0000 0.0000 'International Tables Vol C Tables 4.2.6.8 and 6.1.1.4'
N N 0.0044 0.0025 'International Tables Vol C Tables 4.2.6.8 and 6.1.1.4'
O O 0.0080 0.0047 'International Tables Vol C Tables 4.2.6.8 and 6.1.1.4'
F F 0.0134 0.0079 'International Tables Vol C Tables 4.2.6.8 and 6.1.1.4'

loop_
_geom_angle_atom_site_label_1
_geom_angle_atom_site_label_2
_geom_angle_atom_site_label_3
_geom_angle
_geom_angle_site_symmetry_1
_geom_angle_site_symmetry_3
_geom_angle_publ_flag
C13 N1 C7 120.96(13) . . ?
C13 N1 C1 120.14(14) . . ?
C7 N1 C1 117.76(12) . . ?
C25 N3 C24 120.78(14) . . ?
C2 C1 C6 120.08(16) . . ?
C2 C1 N1 120.57(14) . . ?
C6 C1 N1 119.34(17) . . ?
C1 C2 C3 119.73(17) . . ?
C1 C2 H2 120.1 . . ?
C3 C2 H2 120.1 . . ?
C4 C3 C2 120.3(2) . . ?
C4 C3 H3A 119.9 . . ?
C2 C3 H3A 119.9 . . ?
C5 C4 C3 120.00(18) . . ?
C5 C4 H4 120.0 . . ?
C3 C4 H4 120.0 . . ?
C4 C5 C6 120.73(18) . . ?
C4 C5 H5 119.6 . . ?
C6 C5 H5 119.6 . . ?
C5 C6 C1 119.21(19) . . ?
C5 C6 H6 120.4 . . ?
C1 C6 H6 120.4 . . ?
C12 C7 C8 119.42(16) . . ?
C12 C7 N1 120.14(15) . . ?
C8 C7 N1 120.43(16) . . ?
C9 C8 C7 120.24(19) . . ?
C9 C8 H8 119.9 . . ?
C7 C8 H8 119.9 . . ?
C10 C9 C8 120.32(18) . . ?
C10 C9 H9 119.8 . . ?
C8 C9 H9 119.8 . . ?
C9 C10 C11 119.59(18) . . ?
C9 C10 H10 120.2 . . ?
C11 C10 H10 120.2 . . ?
C10 C11 C12 120.8(2) . . ?
C10 C11 H11 119.6 . . ?
C12 C11 H11 119.6 . . ?
C7 C12 C11 119.62(18) . . ?
C7 C12 H12 120.2 . . ?
C11 C12 H12 120.2 . . ?
C14 C13 C18 118.68(14) . . ?
C14 C13 N1 120.58(14) . . ?
C18 C13 N1 120.74(15) . . ?
C15 C14 C13 121.10(14) . . ?
C15 C14 H14 119.4 . . ?
C13 C14 H14 119.4 . . ?
C14 C15 C16 120.93(16) . . ?
C14 C15 H15 119.5 . . ?
C16 C15 H15 119.5 . . ?
C17 C16 C15 116.91(14) . . ?
C17 C16 C19 116.61(14) . . ?
C15 C16 C19 126.43(16) . . ?
C18 C17 C16 122.51(14) . . ?
C18 C17 H17 118.7 . . ?
C16 C17 H17 118.7 . . ?
C17 C18 C13 119.78(15) . . ?
C17 C18 H18 120.1 . . ?
C13 C18 H18 120.1 . . ?
C20 C19 C16 132.79(15) . . ?
C20 C19 H19 113.6 . . ?
C16 C19 H19 113.6 . . ?
C19 C20 C21 122.37(14) . . ?
C19 C20 C22 122.29(14) . . ?
C21 C20 C22 115.34(14) . . ?
N2 C21 C20 177.77(19) . . ?
C23 C22 C26 117.07(14) . . ?
C23 C22 C20 120.88(14) . . ?
C26 C22 C20 122.05(15) . . ?
C24 C23 C22 120.26(16) . . ?
C24 C23 H23 119.9 . . ?
C22 C23 H23 119.9 . . ?
N3 C24 C23 120.82(16) . . ?
N3 C24 H24 119.6 . . ?
C23 C24 H24 119.6 . . ?
N3 C25 C26 120.81(16) . . ?
N3 C25 H25 119.6 . . ?
C26 C25 H25 119.6 . . ?
C25 C26 C22 120.21(16) . . ?
C25 C26 H26 119.9 . . ?
C22 C26 H26 119.9 . . ?
C27 O2 H2A 109.5 . . ?
O1 C27 O2 128.54(16) . . ?
O1 C27 C28 116.84(15) . . ?
O2 C27 C28 114.58(15) . . ?
F1 C28 F3 107.48(17) . . ?
F1 C28 F2 105.77(16) . . ?
F3 C28 F2 106.42(17) . . ?
F1 C28 C27 112.70(16) . . ?
F3 C28 C27 113.93(14) . . ?
F2 C28 C27 110.03(16) . . ?
C29 O4 H4A 109.5 . . ?
O3 C29 O4 128.70(17) . . ?
O3 C29 C30 119.41(16) . . ?
O4 C29 C30 111.88(15) . . ?
F5 C30 F4 107.41(16) . . ?
F5 C30 F6 108.05(15) . . ?
F4 C30 F6 107.69(16) . . ?
F5 C30 C29 110.40(15) . . ?
F4 C30 C29 113.37(14) . . ?
F6 C30 C29 109.74(16) . . ?

loop_
_geom_bond_atom_site_label_1
_geom_bond_atom_site_label_2
_geom_bond_distance
_geom_bond_site_symmetry_2
_geom_bond_publ_flag
N1 C13 1.402(2) . ?
N1 C7 1.424(2) . ?
N1 C1 1.432(2) . ?
N2 C21 1.140(2) . ?
N3 C25 1.338(2) . ?
N3 C24 1.343(2) . ?
C1 C2 1.383(3) . ?
C1 C6 1.392(2) . ?
C2 C3 1.393(3) . ?
C2 H2 0.9400 . ?
C3 C4 1.376(3) . ?
C3 H3A 0.9400 . ?
C4 C5 1.373(3) . ?
C4 H4 0.9400 . ?
C5 C6 1.392(3) . ?
C5 H5 0.9400 . ?
C6 H6 0.9400 . ?
C7 C12 1.387(3) . ?
C7 C8 1.388(2) . ?
C8 C9 1.385(3) . ?
C8 H8 0.9400 . ?
C9 C10 1.375(3) . ?
C9 H9 0.9400 . ?
C10 C11 1.377(3) . ?
C10 H10 0.9400 . ?
C11 C12 1.387(3) . ?
C11 H11 0.9400 . ?
C12 H12 0.9400 . ?
C13 C14 1.397(2) . ?
C13 C18 1.400(2) . ?
C14 C15 1.380(2) . ?
C14 H14 0.9400 . ?
C15 C16 1.406(2) . ?
C15 H15 0.9400 . ?
C16 C17 1.405(2) . ?
C16 C19 1.444(2) . ?
C17 C18 1.374(2) . ?
C17 H17 0.9400 . ?
C18 H18 0.9400 . ?
C19 C20 1.353(2) . ?
C19 H19 0.9400 . ?
C20 C21 1.444(2) . ?
C20 C22 1.477(2) . ?
C22 C23 1.397(2) . ?
C22 C26 1.404(2) . ?
C23 C24 1.371(2) . ?
C23 H23 0.9400 . ?
C24 H24 0.9400 . ?
C25 C26 1.371(2) . ?
C25 H25 0.9400 . ?
C26 H26 0.9400 . ?
O1 C27 1.211(2) . ?
O2 C27 1.266(2) . ?
O2 H2A 0.8300 . ?
F1 C28 1.309(2) . ?
F2 C28 1.339(2) . ?
F3 C28 1.318(2) . ?
C27 C28 1.539(2) . ?
O3 C29 1.195(2) . ?
O4 C29 1.296(2) . ?
O4 H4A 0.8300 . ?
F4 C30 1.327(2) . ?
F5 C30 1.324(2) . ?
F6 C30 1.327(2) . ?
C29 C30 1.537(3) . ?

loop_
_geom_hbond_atom_site_label_D
_geom_hbond_atom_site_label_H
_geom_hbond_atom_site_label_A
_geom_hbond_distance_DH
_geom_hbond_distance_HA
_geom_hbond_distance_DA
_geom_hbond_angle_DHA
_geom_hbond_site_symmetry_A
_geom_hbond_publ_flag
O2 H2A N3 0.83 1.87 2.6991(19) 175.3 . yes
O4 H4A O2 0.83 1.73 2.5517(18) 173.3 . yes

loop_
_geom_torsion_atom_site_label_1
_geom_torsion_atom_site_label_2
_geom_torsion_atom_site_label_3
_geom_torsion_atom_site_label_4
_geom_torsion
_geom_torsion_site_symmetry_1
_geom_torsion_site_symmetry_2
_geom_torsion_site_symmetry_3
_geom_torsion_site_symmetry_4
_geom_torsion_publ_flag
C13 N1 C1 C2 44.4(2) . . . . ?
C7 N1 C1 C2 -123.51(17) . . . . ?
C13 N1 C1 C6 -136.84(17) . . . . ?
C7 N1 C1 C6 55.2(2) . . . . ?
C6 C1 C2 C3 0.3(3) . . . . ?
N1 C1 C2 C3 179.06(16) . . . . ?
C1 C2 C3 C4 -0.8(3) . . . . ?
C2 C3 C4 C5 0.6(3) . . . . ?
C3 C4 C5 C6 0.2(3) . . . . ?
C4 C5 C6 C1 -0.7(3) . . . . ?
C2 C1 C6 C5 0.4(3) . . . . ?
N1 C1 C6 C5 -178.33(15) . . . . ?
C13 N1 C7 C12 53.2(2) . . . . ?
C1 N1 C7 C12 -138.99(16) . . . . ?
C13 N1 C7 C8 -127.14(17) . . . . ?
C1 N1 C7 C8 40.7(2) . . . . ?
C12 C7 C8 C9 -0.2(2) . . . . ?
N1 C7 C8 C9 -179.89(15) . . . . ?
C7 C8 C9 C10 -0.6(3) . . . . ?
C8 C9 C10 C11 0.3(3) . . . . ?
C9 C10 C11 C12 0.9(3) . . . . ?
C8 C7 C12 C11 1.4(2) . . . . ?
N1 C7 C12 C11 -178.94(15) . . . . ?
C10 C11 C12 C7 -1.7(3) . . . . ?
C7 N1 C13 C14 -161.10(16) . . . . ?
C1 N1 C13 C14 31.4(2) . . . . ?
C7 N1 C13 C18 19.4(3) . . . . ?
C1 N1 C13 C18 -148.17(16) . . . . ?
C18 C13 C14 C15 2.4(3) . . . . ?
N1 C13 C14 C15 -177.14(16) . . . . ?
C13 C14 C15 C16 -0.2(3) . . . . ?
C14 C15 C16 C17 -2.0(3) . . . . ?
C14 C15 C16 C19 175.35(17) . . . . ?
C15 C16 C17 C18 2.1(3) . . . . ?
C19 C16 C17 C18 -175.47(17) . . . . ?
C16 C17 C18 C13 0.0(3) . . . . ?
C14 C13 C18 C17 -2.3(3) . . . . ?
N1 C13 C18 C17 177.28(16) . . . . ?
C17 C16 C19 C20 176.21(18) . . . . ?
C15 C16 C19 C20 -1.1(3) . . . . ?
C16 C19 C20 C21 1.7(3) . . . . ?
C16 C19 C20 C22 -178.38(18) . . . . ?
C19 C20 C22 C23 -165.97(17) . . . . ?
C21 C20 C22 C23 13.9(2) . . . . ?
C19 C20 C22 C26 14.1(3) . . . . ?
C21 C20 C22 C26 -165.97(17) . . . . ?
C26 C22 C23 C24 -2.3(3) . . . . ?
C20 C22 C23 C24 177.77(16) . . . . ?
C25 N3 C24 C23 0.8(3) . . . . ?
C22 C23 C24 N3 1.2(3) . . . . ?
C24 N3 C25 C26 -1.7(3) . . . . ?
N3 C25 C26 C22 0.4(3) . . . . ?
C23 C22 C26 C25 1.5(3) . . . . ?
C20 C22 C26 C25 -178.57(16) . . . . ?
O1 C27 C28 F1 36.7(3) . . . . ?
O2 C27 C28 F1 -145.16(18) . . . . ?
O1 C27 C28 F3 159.5(2) . . . . ?
O2 C27 C28 F3 -22.4(3) . . . . ?
O1 C27 C28 F2 -81.1(2) . . . . ?
O2 C27 C28 F2 97.1(2) . . . . ?
O3 C29 C30 F5 39.2(2) . . . . ?
O4 C29 C30 F5 -142.04(16) . . . . ?
O3 C29 C30 F4 159.75(18) . . . . ?
O4 C29 C30 F4 -21.5(2) . . . . ?
O3 C29 C30 F6 -79.8(2) . . . . ?
O4 C29 C30 F6 98.97(18) . . . . ?
